data_2021811
loop_
_publ_author_name
'Reiss, C\'eleste A.'
'van Mechelen, Jan B.'
'Goubitz, Kees'
'Peschar, Ren\'e'

_publ_section_title
;
 Reassessment of paracetamol orthorhombic Form III and determination of a
 novel low-temperature monoclinic Form III-m from powder diffraction data
;
_publ_section_keywords
;
powder diffraction, paracetamol; acetaminophen; polymorph; PXRD; reversible
phase transition; Rietveld refinement; crystal structure; reassessment; Monte
Carlo; structure prediction
;
_journal_coeditor_code SK3670
_journal_issue 3
_journal_name_full 'Acta Crystallographica Section C'
_journal_page_first 392
_journal_page_last 399
_journal_paper_doi 10.1107/S2053229618002619
_journal_volume 74
_journal_year 2018
_chemical_formula_iupac 'C8 H9 N O2'
_chemical_formula_moiety 'C8 H9 N O2'
_chemical_formula_structural 'C8 H9 N O2'
_chemical_formula_sum 'C8 H9 N O2'
_chemical_formula_weight 151.16
_chemical_name_common 'paracetamol formIII-m'
_chemical_name_systematic
; 
<i>N</i>-(4-Hydroxyphenyl)acetamid
;
_space_group_IT_number 7
_space_group_name_Hall 'P -2xc'
_space_group_name_H-M_alt 'P c 1 1'
_symmetry_cell_setting monoclinic
_symmetry_space_group_name_Hall 'P -2xc'
_symmetry_space_group_name_H-M 'P c 1 1'
_audit_creation_date 2018-01-10T21:48
_audit_creation_method 'from EXP file using GSAS2CIF'
_audit_update_record
;
2018-01-10T21:48  Initial CIF as created by GSAS2CIF

2018-02-19 # Formatted by IUCr publCIF
;
_cell_angle_alpha 84.160(14)
_cell_angle_beta 90.0
_cell_angle_gamma 90.0
_cell_formula_units_Z 8
_cell_length_a 11.75455(34)
_cell_length_b 8.57201(31)
_cell_length_c 14.5155(5)
_cell_measurement_temperature 100
_cell_volume 1454.99(9)
_computing_structure_refinement
;
GSAS (Larson & Von Dreele, 1994)
;
_diffrn_ambient_temperature 100
_diffrn_detector_type X'Celerator
_diffrn_measurement_device_type 'PANalytical X'Pert Pro MPD'
_diffrn_radiation_polarisn_ratio 0.95
_diffrn_radiation_probe x-ray
_diffrn_radiation_type 'Cu K\a'
_diffrn_radiation_wavelength 1.5418
_diffrn_source 'sealed X-ray tube'
_diffrn_source_target Cu
_diffrn_source_type 'PANalytical Cu LFF'
_exptl_absorpt_correction_T_max 1.00000
_exptl_absorpt_correction_T_min 1.00000
_exptl_absorpt_process_details
;   GSAS Absorption/surface roughness correction: function number 0
 No correction is applied.
;
_exptl_crystal_density_diffrn 1.38
_pd_calc_method 'Rietveld Refinement'
_pd_char_colour colourless
_pd_char_particle_morphology powder
_pd_meas_2theta_range_inc 0.013
_pd_meas_2theta_range_max 59.984
_pd_meas_2theta_range_min 5.007
_pd_meas_number_of_points 4230
_pd_meas_scan_method step
_pd_phase_name 'form III Pc SML 100K'
_pd_proc_2theta_range_inc 0.013
_pd_proc_2theta_range_max 59.97477
_pd_proc_2theta_range_min 4.99777
_pd_proc_info_datetime 2018-01-10T21:48:04
_pd_proc_ls_background_function
;   GSAS Background function number 1 with  9 terms.
 Shifted Chebyshev function of 1st kind
      1:    5622.69     2:   -4042.75     3:    832.560     4:    171.284    
      5:    18.7131     6:   -408.715     7:    266.392     8:    55.8981    
      9:   -93.0254    
;
_pd_proc_ls_peak_cutoff 0.00500
_pd_proc_ls_pref_orient_corr
;
March-Dollase
AXIS  1 Ratio=     1.539 Frac     0.869  h= 0.000  k= 0.000  l= 1.000
AXIS  2 Ratio=     1.000 Frac     0.131  h= 0.000  k= 0.000  l= 1.000
Prefered orientation correction range: Min=   0.36881, Max=   1.79136

Dollase, W. A. (1986). J. Appl. Cryst. 19, 267--272.
;
_pd_proc_ls_profile_function
;
CW Profile function number 4 with  21 terms
Pseudovoigt profile coefficients as parameterized in
P. Thompson, D.E. Cox & J.B. Hastings (1987). J. Appl.
Cryst.,20,79-83.
Asymmetry correction of L.W. Finger, D.E. Cox & A. P. Jephcoat (1994).
J. Appl. Cryst.,27,892-900.
Microstrain broadening by P.W. Stephens,  (1999). J. Appl.
Cryst.,32,281-289.
#1(GU)   =  551.589 #2(GV)   =   -2.176 #3(GW)   =    4.056
#4(GP)   =    0.000 #5(LX)   =    7.226 #6(ptec) =     0.00
#7(trns) =     0.00 #8(shft) =   0.0000 #9(sfec) =     0.00
#10(S/L) =   0.0005 #11(H/L) =   0.0005 #12(eta) =   0.5925
#13(S400 ) =  2.1E-05 #14(S040 ) =  1.4E-05 #15(S004 ) =  2.5E-02
#16(S220 ) =  4.5E-04 #17(S202 ) =  6.5E-01 #18(S022 ) =  6.5E+00
#19(S013 ) =  1.2E+00 #20(S031 ) = -2.2E+00 #21(S211 ) = -3.3E-01
Peak tails are ignored  where the intensity is below 0.0050 times the peak
Aniso. broadening axis   0.0   1.0   0.0
;
_pd_proc_ls_prof_R_factor 0.0446
_pd_proc_ls_prof_wR_expected 0.0102
_pd_proc_ls_prof_wR_factor 0.0589
_pd_proc_number_of_points 4230
_pd_spec_mounting ' glass capillary'
_pd_spec_mount_mode transmission
_pd_spec_shape cylinder
_pd_spec_size_axial 15
_pd_spec_size_equat 0.7
_refine_ls_extinction_method none
_refine_ls_goodness_of_fit_all 5.99
_refine_ls_hydrogen_treatment refxyz
_refine_ls_matrix_type full
_refine_ls_number_parameters 268
_refine_ls_number_restraints 255
_refine_ls_R_Fsqd_factor 0.04111
_refine_ls_shift/su_max 0.40
_refine_ls_shift/su_mean 0.01
_reflns_d_resolution_high 1.545
_reflns_d_resolution_low 11.755
_reflns_limit_h_max 7
_reflns_limit_h_min 0
_reflns_limit_k_max 5
_reflns_limit_k_min -5
_reflns_limit_l_max 9
_reflns_limit_l_min 0
_reflns_number_total 422
_cod_data_source_file sk3670sup1.cif
_cod_data_source_block FORMIII-100K-4MOL-TR_publ
_cod_database_code 2021811
_publcif_datablock.id {a49eeb87-b11f-456d-a8e2-621b030d2203}

_gsas_exptl_extinct_corr_t_min 1.00000
_gsas_exptl_extinct_corr_t_max 1.00000
_geom_extra_table_head_e
;
Hydrogen-bridging scheme (\%A) for Form III-m
;
_geom_table_footnote_e
;
Symmetry codes: (i) <i>x</i>, <i>y</i>-1, <i>z</i>; 
(ii) <i>x</i>+1, <i>y</i>-1, <i>z</i>;
(iii) <i>x</i>, <i>y</i>+1, <i>z</i>;
(iv) <i>x</i>+1, <i>y</i>, <i>z</i>.
;
_geom_extra_table_head_d
;
Hydrogen-bridging scheme (\%A) for Form III-o
;
_geom_table_footnote_d
;
Symmetry codes: (i) <i>x</i>, <i>y</i>-1, <i>z</i>; 
(ii) <i>x</i>+1/2, -<i>y</i>, <i>z</i>;
(iii) <i>x</i>, <i>y</i>+1, <i>z</i>;
(iv) <i>x</i>-1/2, -<i>y</i>+1, <i>z</i>.
;

loop_
_symmetry_equiv_pos_site_id
_symmetry_equiv_pos_as_xyz
1 +x,+y,+z
2 -x,+y,+z+1/2

loop_
_atom_site_type_symbol
_atom_site_label
_atom_site_fract_x
_atom_site_fract_y
_atom_site_fract_z
_atom_site_occupancy
_atom_site_thermal_displace_type
_atom_site_U_iso_or_equiv
_atom_site_symmetry_multiplicity
C C1 0.44295(32) -0.0835(32) 0.2021(29) 1.0 Uiso 0.04737 2
C C2 0.3986(4) 0.04139(27) 0.24354(27) 1.0 Uiso 0.04737 2
C C3 0.4630(4) 0.17621(33) 0.24783(32) 1.0 Uiso 0.04737 2
C C4 0.56907(32) 0.18731(30) 0.20721(29) 1.0 Uiso 0.04737 2
C C5 0.6130(4) 0.06108(32) 0.16645(32) 1.0 Uiso 0.04737 2
C C6 0.5498(4) -0.07481(30) 0.16369(27) 1.0 Uiso 0.04737 2
O O7 0.3796(5) -0.21789(29) 0.19680(32) 1.0 Uiso 0.04737 2
N N8 0.6314(4) 0.32760(30) 0.21666(32) 1.0 Uiso 0.04737 2
C C9 0.59521(29) 0.47333(30) 0.23113(31) 1.0 Uiso 0.04737 2
C C10 0.6907(4) 0.58600(34) 0.24753(29) 1.0 Uiso 0.04737 2
O O11 0.4949(4) 0.5108(4) 0.2313(4) 1.0 Uiso 0.04737 2
H H21 0.3245(9) 0.0331(4) 0.2700(4) 1.0 Uiso 0.09464 2
H H31 0.4327(12) 0.2618(4) 0.2762(4) 1.0 Uiso 0.09464 2
H H51 0.6875(9) 0.0662(4) 0.1404(4) 1.0 Uiso 0.09464 2
H H61 0.5795(12) -0.1592(4) 0.1340(4) 1.0 Uiso 0.09464 2
H H71 0.4153(16) -0.2802(4) 0.1548(4) 1.0 Uiso 0.09464 2
H H81 0.7121(9) 0.3146(4) 0.2183(4) 1.0 Uiso 0.09464 2
H H101 0.7403(12) 0.5962(4) 0.1954(4) 1.0 Uiso 0.09464 2
H H102 0.7334(12) 0.5474(4) 0.3008(4) 1.0 Uiso 0.09464 2
H H103 0.6592(13) 0.6849(4) 0.2570(4) 1.0 Uiso 0.09464 2
C C21 0.16772(31) 0.59307(30) -0.02285(29) 1.0 Uiso 0.04737 2
C C22 0.1272(4) 0.45713(32) -0.05471(31) 1.0 Uiso 0.04737 2
C C23 0.19595(34) 0.32403(33) -0.04999(31) 1.0 Uiso 0.04737 2
C C24 0.30387(31) 0.32773(30) -0.01325(29) 1.0 Uiso 0.04737 2
C C25 0.3435(4) 0.46371(31) 0.01948(31) 1.0 Uiso 0.04737 2
C C26 0.27515(34) 0.59628(32) 0.01487(30) 1.0 Uiso 0.04737 2
O O27 0.1005(5) 0.72574(35) -0.0258(4) 1.0 Uiso 0.04737 2
N N28 0.3698(4) 0.18770(30) -0.01374(31) 1.0 Uiso 0.04737 2
C C29 0.34123(29) 0.04211(31) -0.03504(31) 1.0 Uiso 0.04737 2
C C30 0.4425(4) -0.0609(4) -0.05250(29) 1.0 Uiso 0.04737 2
O O31 0.2428(4) -0.0029(4) -0.0409(4) 1.0 Uiso 0.04737 2
H H221 0.0524(9) 0.4567(4) -0.0803(4) 1.0 Uiso 0.09464 2
H H231 0.1686(12) 0.2317(4) -0.0732(4) 1.0 Uiso 0.09464 2
H H251 0.4185(9) 0.4680(4) 0.0444(4) 1.0 Uiso 0.09464 2
H H261 0.3020(12) 0.6889(4) 0.0368(4) 1.0 Uiso 0.09464 2
H H271 0.1476(13) 0.8161(4) -0.0298(4) 1.0 Uiso 0.09464 2
H H281 0.4497(9) 0.2057(4) -0.0121(4) 1.0 Uiso 0.09464 2
H H301 0.4862(12) -0.0150(4) -0.1033(4) 1.0 Uiso 0.09464 2
H H302 0.4898(12) -0.0751(4) 0.0011(4) 1.0 Uiso 0.09464 2
H H303 0.4157(14) -0.1601(4) -0.0668(4) 1.0 Uiso 0.09464 2
C C41 -0.05692(33) 1.09649(30) 0.22565(29) 1.0 Uiso 0.04737 2
C C42 -0.0988(4) 0.95419(31) 0.26433(31) 1.0 Uiso 0.04737 2
C C43 -0.0355(4) 0.81909(32) 0.25912(30) 1.0 Uiso 0.04737 2
C C44 0.06931(32) 0.82960(30) 0.21402(29) 1.0 Uiso 0.04737 2
C C45 0.1092(4) 0.97370(31) 0.17501(31) 1.0 Uiso 0.04737 2
C C46 0.0455(4) 1.10838(32) 0.18026(30) 1.0 Uiso 0.04737 2
O O47 -0.1203(5) 1.23022(35) 0.2296(4) 1.0 Uiso 0.04737 2
N N48 0.1325(4) 0.68672(30) 0.21392(31) 1.0 Uiso 0.04737 2
C C49 0.10232(30) 0.53851(31) 0.24387(31) 1.0 Uiso 0.04737 2
C C50 0.2020(4) 0.4337(4) 0.27585(28) 1.0 Uiso 0.04737 2
O O51 0.0037(4) 0.4921(4) 0.2431(4) 1.0 Uiso 0.04737 2
H H421 -0.1711(9) 0.9495(4) 0.2946(4) 1.0 Uiso 0.09464 2
H H431 -0.0637(11) 0.7216(4) 0.2867(4) 1.0 Uiso 0.09464 2
H H451 0.1814(9) 0.9818(4) 0.1451(4) 1.0 Uiso 0.09464 2
H H461 0.0727(11) 1.2068(4) 0.1540(4) 1.0 Uiso 0.09464 2
H H471 -0.0714(12) 1.3189(4) 0.2194(4) 1.0 Uiso 0.09464 2
H H481 0.2130(9) 0.7015(4) 0.2187(4) 1.0 Uiso 0.09464 2
H H501 0.2553(11) 0.4298(4) 0.2266(4) 1.0 Uiso 0.09464 2
H H502 0.2393(13) 0.4729(4) 0.3269(4) 1.0 Uiso 0.09464 2
H H503 0.1746(14) 0.3304(4) 0.2951(4) 1.0 Uiso 0.09464 2
C C61 0.67918(32) 0.42242(30) -0.02436(27) 1.0 Uiso 0.04737 2
C C62 0.6380(4) 0.56496(30) -0.06250(29) 1.0 Uiso 0.04737 2
C C63 0.6996(4) 0.70062(32) -0.05359(28) 1.0 Uiso 0.04737 2
C C64 0.80172(32) 0.69154(30) -0.00621(27) 1.0 Uiso 0.04737 2
C C65 0.8421(4) 0.54812(31) 0.03236(29) 1.0 Uiso 0.04737 2
C C66 0.7805(4) 0.41244(33) 0.02329(28) 1.0 Uiso 0.04737 2
O O67 0.6197(5) 0.28653(34) -0.03208(33) 1.0 Uiso 0.04737 2
N N68 0.8614(4) 0.83587(30) -0.00346(30) 1.0 Uiso 0.04737 2
C C69 0.82563(29) 0.98347(30) -0.03043(32) 1.0 Uiso 0.04737 2
C C70 0.9196(4) 1.10486(34) -0.04540(29) 1.0 Uiso 0.04737 2
O O71 0.7254(4) 1.0155(4) -0.0402(4) 1.0 Uiso 0.04737 2
H H621 0.5674(8) 0.5701(4) -0.09499(34) 1.0 Uiso 0.09464 2
H H631 0.6720(10) 0.7990(4) -0.08079(34) 1.0 Uiso 0.09464 2
H H651 0.9131(8) 0.5414(4) 0.06433(34) 1.0 Uiso 0.09464 2
H H661 0.8078(10) 0.3136(4) 0.04956(34) 1.0 Uiso 0.09464 2
H H671 0.6667(13) 0.2000(4) -0.0109(4) 1.0 Uiso 0.09464 2
H H681 0.9422(9) 0.8250(4) 0.0019(4) 1.0 Uiso 0.09464 2
H H701 0.9706(11) 1.0776(4) -0.0923(4) 1.0 Uiso 0.09464 2
H H702 0.9613(12) 1.1095(4) 0.0106(4) 1.0 Uiso 0.09464 2
H H703 0.8863(13) 1.2047(4) -0.0637(4) 1.0 Uiso 0.09464 2

loop_
_atom_type_symbol
_atom_type_number_in_cell
_atom_type_scat_dispersion_real
_atom_type_scat_dispersion_imag
_atom_type_scat_Cromer_Mann_a1
_atom_type_scat_Cromer_Mann_a2
_atom_type_scat_Cromer_Mann_a3
_atom_type_scat_Cromer_Mann_a4
_atom_type_scat_Cromer_Mann_b1
_atom_type_scat_Cromer_Mann_b2
_atom_type_scat_Cromer_Mann_b3
_atom_type_scat_Cromer_Mann_b4
_atom_type_scat_Cromer_Mann_c
_atom_type_scat_source
C 64.0 0.000 0.000 2.31000 20.8439 1.02000 10.2075 1.58860 0.56870 0.86500 51.6512 0.21560 International_Tables_Vol_C
O 16.0 0.000 0.000 3.04850 13.2771 2.28680 5.70110 1.54630 0.32390 0.86700 32.9089 0.25080 International_Tables_Vol_C
N 8.0 0.000 0.000 12.2126 0.00570 3.13220 9.89330 2.01250 28.9975 1.16630 0.58260 -11.529 International_Tables_Vol_C
H 72.0 0.000 0.000 0.49300 10.5109 0.32291 26.1257 0.14019 3.14236 0.04081 57.7997 0.00304 International_Tables_Vol_C

loop_
_geom_angle_atom_site_label_1
_geom_angle_atom_site_label_2
_geom_angle_atom_site_label_3
_geom_angle
_geom_angle_site_symmetry_1
_geom_angle_site_symmetry_3
_geom_angle_publ_flag
C2 C1 C6 120.6(17) 1_555 1_555 n
C2 C1 O7 120.6(12) 1_555 1_555 n
C6 C1 O7 118.8(23) 1_555 1_555 n
C1 C2 C3 119.9(7) 1_555 1_555 n
C1 C2 H21 119.5(7) 1_555 1_555 n
C3 C2 H21 120.6(4) 1_555 1_555 n
C2 C3 C4 119.73(34) 1_555 1_555 n
C2 C3 H31 120.0(8) 1_555 1_555 n
C4 C3 H31 120.2(8) 1_555 1_555 n
C3 C4 C5 119.80(30) 1_555 1_555 n
C3 C4 N8 116.47(33) 1_555 1_555 n
C5 C4 N8 123.5(4) 1_555 1_555 n
C4 C5 C6 120.6(4) 1_555 1_555 n
C4 C5 H51 120.3(4) 1_555 1_555 n
C6 C5 H51 119.1(4) 1_555 1_555 n
C1 C6 C5 119.3(13) 1_555 1_555 n
C1 C6 H61 120.6(15) 1_555 1_555 n
C5 C6 H61 120.0(8) 1_555 1_555 n
C1 O7 H71 108.9(16) 1_555 1_555 n
C4 N8 C9 130.7(4) 1_555 1_555 n
C4 N8 H81 114.5(4) 1_555 1_555 n
C9 N8 H81 114.5(4) 1_555 1_555 n
N8 C9 C10 113.81(32) 1_555 1_555 n
N8 C9 O11 123.33(35) 1_555 1_555 n
C10 C9 O11 122.86(31) 1_555 1_555 n
C9 C10 H101 109.7(6) 1_555 1_555 n
C9 C10 H102 110.1(6) 1_555 1_555 n
C9 C10 H103 109.1(10) 1_555 1_555 n
H101 C10 H102 108.6(11) 1_555 1_555 n
H101 C10 H103 110.1(7) 1_555 1_555 n
H102 C10 H103 109.3(7) 1_555 1_555 n
C22 C21 C26 120.05(30) 1_555 1_555 n
C22 C21 O27 120.8(4) 1_555 1_555 n
C26 C21 O27 119.12(33) 1_555 1_555 n
C21 C22 C23 119.8(4) 1_555 1_555 n
C21 C22 H221 119.0(4) 1_555 1_555 n
C23 C22 H221 121.1(4) 1_555 1_555 n
C22 C23 C24 120.12(32) 1_555 1_555 n
C22 C23 H231 119.7(8) 1_555 1_555 n
C24 C23 H231 120.2(8) 1_555 1_555 n
C23 C24 C25 119.77(30) 1_555 1_555 n
C23 C24 N28 116.42(30) 1_555 1_555 n
C25 C24 N28 123.8(4) 1_555 1_555 n
C24 C25 C26 120.2(4) 1_555 1_555 n
C24 C25 H251 120.5(4) 1_555 1_555 n
C26 C25 H251 119.3(4) 1_555 1_555 n
C21 C26 C25 120.04(32) 1_555 1_555 n
C21 C26 H261 119.6(8) 1_555 1_555 n
C25 C26 H261 120.4(8) 1_555 1_555 n
C21 O27 H271 109.4(9) 1_555 1_555 n
C24 N28 C29 131.2(4) 1_555 1_555 n
C24 N28 H281 113.3(4) 1_555 1_555 n
C29 N28 H281 113.9(4) 1_555 1_555 n
N28 C29 C30 114.04(32) 1_555 1_555 n
N28 C29 O31 123.6(4) 1_555 1_555 n
C30 C29 O31 122.38(32) 1_555 1_555 n
C29 C30 H301 110.5(7) 1_555 1_555 n
C29 C30 H302 110.4(7) 1_555 1_555 n
C29 C30 H303 109.0(10) 1_555 1_555 n
H301 C30 H302 109.0(11) 1_555 1_555 n
H301 C30 H303 108.6(7) 1_555 1_555 n
H302 C30 H303 109.2(7) 1_555 1_555 n
C42 C41 C46 121.86(31) 1_555 1_555 n
C42 C41 O47 119.8(4) 1_555 1_555 n
C46 C41 O47 118.35(31) 1_555 1_555 n
C41 C42 C43 119.7(4) 1_555 1_555 n
C41 C42 H421 119.8(4) 1_555 1_555 n
C43 C42 H421 120.4(4) 1_555 1_555 n
C42 C43 C44 119.07(30) 1_555 1_555 n
C42 C43 H431 119.7(8) 1_555 1_555 n
C44 C43 H431 121.3(7) 1_555 1_555 n
C43 C44 C45 120.20(30) 1_555 1_555 n
C43 C44 N48 116.40(28) 1_555 1_555 n
C45 C44 N48 123.4(4) 1_555 1_555 n
C44 C45 C46 120.5(4) 1_555 1_555 n
C44 C45 H451 120.5(4) 1_555 1_555 n
C46 C45 H451 119.0(4) 1_555 1_555 n
C41 C46 C45 118.67(30) 1_555 1_555 n
C41 C46 H461 120.7(7) 1_555 1_555 n
C45 C46 H461 120.6(8) 1_555 1_555 n
C41 O47 H471 108.8(8) 1_555 1_555 n
C44 N48 C49 129.8(4) 1_555 1_555 n
C44 N48 H481 113.1(4) 1_555 1_555 n
C49 N48 H481 111.4(4) 1_555 1_555 n
N48 C49 C50 113.82(32) 1_555 1_555 n
N48 C49 O51 122.8(4) 1_555 1_555 n
C50 C49 O51 123.31(30) 1_555 1_555 n
C49 C50 H501 110.0(6) 1_555 1_555 n
C49 C50 H502 110.4(7) 1_555 1_555 n
C49 C50 H503 109.3(10) 1_555 1_555 n
H501 C50 H502 108.9(11) 1_555 1_555 n
H501 C50 H503 109.8(7) 1_555 1_555 n
H502 C50 H503 108.5(7) 1_555 1_555 n
C62 C61 C66 120.91(30) 1_555 1_555 n
C62 C61 O67 120.9(4) 1_555 1_555 n
C66 C61 O67 118.19(31) 1_555 1_555 n
C61 C62 C63 119.8(4) 1_555 1_555 n
C61 C62 H621 120.0(4) 1_555 1_555 n
C63 C62 H621 120.2(4) 1_555 1_555 n
C62 C63 C64 119.64(29) 1_555 1_555 n
C62 C63 H631 120.0(7) 1_555 1_555 n
C64 C63 H631 120.4(7) 1_555 1_555 n
C63 C64 C65 120.19(30) 1_555 1_555 n
C63 C64 N68 115.84(28) 1_555 1_555 n
C65 C64 N68 123.9(4) 1_555 1_555 n
C64 C65 C66 120.1(4) 1_555 1_555 n
C64 C65 H651 120.3(4) 1_555 1_555 n
C66 C65 H651 119.6(4) 1_555 1_555 n
C61 C66 C65 119.33(29) 1_555 1_555 n
C61 C66 H661 120.2(7) 1_555 1_555 n
C65 C66 H661 120.5(7) 1_555 1_555 n
C61 O67 H671 108.5(8) 1_555 1_555 n
C64 N68 C69 128.9(4) 1_555 1_555 n
C64 N68 H681 114.4(4) 1_555 1_555 n
C69 N68 H681 114.4(4) 1_555 1_555 n
N68 C69 C70 115.03(32) 1_555 1_555 n
N68 C69 O71 121.93(34) 1_555 1_555 n
C70 C69 O71 123.04(30) 1_555 1_555 n
C69 C70 H701 110.2(6) 1_555 1_555 n
C69 C70 H702 109.9(6) 1_555 1_555 n
C69 C70 H703 108.9(9) 1_555 1_555 n
H701 C70 H702 108.6(11) 1_555 1_555 n
H701 C70 H703 109.6(7) 1_555 1_555 n
H702 C70 H703 109.5(7) 1_555 1_555 n

loop_
_geom_bond_atom_site_label_1
_geom_bond_atom_site_label_2
_geom_bond_distance
_geom_bond_site_symmetry_2
_geom_bond_publ_flag
C1 C2 1.382(31) 1_555 n
C1 C6 1.374(18) 1_555 n
C1 O7 1.381(24) 1_555 n
C2 C3 1.389(5) 1_555 n
C2 H21 0.952(11) 1_555 n
C3 C4 1.378(6) 1_555 n
C3 H31 0.947(8) 1_555 n
C4 C5 1.385(5) 1_555 n
C4 N8 1.427(4) 1_555 n
C5 C6 1.385(5) 1_555 n
C5 H51 0.954(11) 1_555 n
C6 H61 0.946(8) 1_555 n
O7 H71 0.948(10) 1_555 n
N8 C9 1.356(4) 1_555 n
N8 H81 0.954(11) 1_555 n
C9 C10 1.515(5) 1_555 n
C9 O11 1.222(6) 1_555 n
C10 H101 0.952(10) 1_555 n
C10 H102 0.952(10) 1_555 n
C10 H103 0.948(8) 1_555 n
C21 C22 1.381(5) 1_555 n
C21 C26 1.378(6) 1_555 n
C21 O27 1.382(5) 1_555 n
C22 C23 1.394(5) 1_555 n
C22 H221 0.955(11) 1_555 n
C23 C24 1.378(6) 1_555 n
C23 H231 0.948(7) 1_555 n
C24 C25 1.384(5) 1_555 n
C25 C26 1.388(5) 1_555 n
C25 H251 0.955(11) 1_555 n
C26 H261 0.939(7) 1_555 n
O27 H271 0.950(10) 1_555 n
N28 C29 1.358(4) 1_555 n
N28 H281 0.952(11) 1_555 n
C29 C30 1.519(5) 1_555 n
C29 O31 1.225(6) 1_555 n
C30 H301 0.950(10) 1_555 n
C30 H302 0.954(10) 1_555 n
C30 H303 0.950(7) 1_555 n
C41 C42 1.380(4) 1_555 n
C41 C46 1.371(6) 1_555 n
C41 O47 1.373(5) 1_555 n
C42 C43 1.385(5) 1_555 n
C42 H421 0.956(10) 1_555 n
C43 C44 1.394(6) 1_555 n
C43 H431 0.949(7) 1_555 n
C44 C45 1.387(4) 1_555 n
C44 N48 1.433(4) 1_555 n
C45 C46 1.385(5) 1_555 n
C45 H451 0.952(10) 1_555 n
C46 H461 0.945(6) 1_555 n
O47 H471 0.953(10) 1_555 n
N48 C49 1.348(4) 1_555 n
N48 H481 0.957(11) 1_555 n
C49 C50 1.520(5) 1_555 n
C49 O51 1.226(6) 1_555 n
C50 H501 0.954(11) 1_555 n
C50 H502 0.952(9) 1_555 n
C50 H503 0.956(7) 1_555 n
C61 C62 1.377(4) 1_555 n
C61 C66 1.375(6) 1_555 n
C61 O67 1.373(5) 1_555 n
C62 C63 1.387(5) 1_555 n
C62 H621 0.953(10) 1_555 n
C63 C64 1.382(6) 1_555 n
C63 H631 0.951(6) 1_555 n
C64 C65 1.382(4) 1_555 n
C64 N68 1.426(4) 1_555 n
C65 C66 1.388(5) 1_555 n
C65 H651 0.954(10) 1_555 n
C66 H661 0.949(6) 1_555 n
O67 H671 0.951(10) 1_555 n
N68 C69 1.353(4) 1_555 n
N68 H681 0.957(11) 1_555 n
C69 C70 1.518(5) 1_555 n
C69 O71 1.214(6) 1_555 n
C70 H701 0.954(10) 1_555 n
C70 H702 0.954(10) 1_555 n
C70 H703 0.954(8) 1_555 n

loop_
_geom_extra_tabled_col_4
<i>D</i>---H
0.948(11)
0.958(9)
0.950(10)
0.952(8)
0.949(8)
0.952(8)

loop_
_geom_extra_tablee_col_6
<i>D</i>...<i>A</i>
2.694(5)
3.036(7)
2.856(6)
3.061(7)
2.701(6)
3.021(7)
2.648(5)
2.963(7)
2.878(4)
2.864(4)
2.873(4)
2.743(4)

loop_
_geom_extra_tabled_col_5
H...<i>A</i>
1.868(12)
2.028(9)
1.827(10)
2.072(8)
2.193(10)
2.562(9)

loop_
_geom_extra_tablee_col_4
<i>D</i>---H
0.948(10)
0.955(12)
0.949(10)
0.952(11)
0.953(10)
0.958(11)
0.950(10)
0.957(12)
0.947(7)
0.947(7)
0.949(7)
0.951(7)

loop_
_geom_extra_tabled_col_1
No.
1
2
3
4
5
6

loop_
_geom_extra_tablee_col_2
Type
.
.
.
.
.
.
.
.
Intra
Intra
Intra
Intra

loop_
_geom_extra_tabled_col_7
<i>D</i>---H...<i>A</i>
158.9(5)
165.3(9)
144.9(5)
174.6(9)
121.0(6)
113.8(5)

loop_
_geom_extra_tablee_col_5
H...<i>A</i>
2.217(10)
2.099(11)
1.907(10)
2.125(12)
1.791(9)
2.090(11)
1.845(8)
2.102(11)
2.287(7)
2.198(8)
2.270(7)
2.100(6)

loop_
_geom_extra_tabled_col_2
Type
.
.
.
.
Intra
Intra

loop_
_geom_extra_tabled_col_3
<i>D</i>---H...<i>A</i>
O7---H71...O11^i^
N8---H81...O7^ii^
O27---H271...O31^iii^
N28---H281...O27^iv^
C3---H31...O11
C23---H231...O31

loop_
_geom_extra_tablee_col_3
<i>D</i>---H...<i>A</i>
O7---H71...O11^i^
N8---H81...O47^ii^
O27---H271...O31^iii^
N28---H281...O67
O47---H471...O51^iii^
N48---H481...O7^iii^
O67---H671...O71^i^
N68---H681...O27^iv^
C3---H31...O11
C23---H231...O31
C43---H431...O51
C63---H631...O71

loop_
_geom_extra_tablee_col_7
<i>D</i>---H...<i>A</i>
110.1(5)
166.5(4)
178.6(7)
167.2(5)
158.7(7)
163.4(5)
144.6(7)
154.3(5)
119.9(8)
124.6(9)
120.8(8)
123.6(7)

loop_
_geom_extra_tablee_col_1
No.
1
2
3
4
5
6
7
8
9
11
13
15

loop_
_geom_extra_tabled_col_6
<i>D</i>...<i>A</i>
2.773(7)
2.964(5)
2.661(5)
3.021(5)
2.803(8)
3.072(5)

_cod_database_fobs_code 2021811
